data_4518750
loop_
_publ_author_name
'Marpna, Ibakyntiew D.'
'Shangpliang, O. Risuklang'
'Wanniang, Kmendashisha'
'Kshiar, Baskhemlang'
'Lipon, Tyrchain Mitre'
'Laloo, Badaker M.'
'Myrboh, Bekington'

_publ_section_title
;
 Trifluoroacetic Acid-Mediated Oxidative Self-Condensation of
 Acetophenones in the Presence of SeO2: A Serendipitous Approach for the
 Synthesis of Fused [1,3]Dioxolo[4,5-d][1,3]dioxoles
;
_journal_name_full 'ACS Omega'
_journal_paper_doi 10.1021/acsomega.1c01466
_journal_year 2021
_chemical_formula_moiety 'C24 H15 Cl3 O6'
_chemical_formula_sum 'C24 H15 Cl3 O6'
_chemical_formula_weight 505.71
_space_group_crystal_system monoclinic
_space_group_IT_number 14
_space_group_name_Hall '-P 2ybc'
_space_group_name_H-M_alt 'P 1 21/c 1'
_atom_sites_solution_hydrogens geom
_atom_sites_solution_primary dual
_audit_creation_date 2019-01-31
_audit_creation_method
;
Olex2 1.2
(compiled 2017.08.10 svn.r3458 for OlexSys, GUI svn.r5381)
;
_cell_angle_alpha 90
_cell_angle_beta 105.632(12)
_cell_angle_gamma 90
_cell_formula_units_Z 4
_cell_length_a 13.285(2)
_cell_length_b 14.4225(13)
_cell_length_c 11.9517(12)
_cell_measurement_reflns_used 1188
_cell_measurement_temperature 296.44(15)
_cell_measurement_theta_max 20.7490
_cell_measurement_theta_min 3.4910
_cell_volume 2205.3(5)
_computing_cell_refinement 'CrysAlisPro 1.171.38.43 (Rigaku OD, 2015)'
_computing_data_collection 'CrysAlisPro 1.171.38.43 (Rigaku OD, 2015)'
_computing_data_reduction 'CrysAlisPro 1.171.38.43 (Rigaku OD, 2015)'
_computing_molecular_graphics 'Olex2 (Dolomanov et al., 2009)'
_computing_publication_material 'Olex2 (Dolomanov et al., 2009)'
_computing_structure_refinement 'ShelXL (Sheldrick, 2015)'
_computing_structure_solution 'ShelXT (Sheldrick, 2015)'
_diffrn_ambient_environment air
_diffrn_ambient_temperature 296.44(15)
_diffrn_detector 'CCD plate'
_diffrn_detector_area_resol_mean 8.0640
_diffrn_detector_type Eos
_diffrn_measured_fraction_theta_full 0.996
_diffrn_measured_fraction_theta_max 0.995
_diffrn_measurement_details
;
List of Runs (angles in degrees, time in seconds):

  # Type    Start    End  Width  t~exp~   \w     \q     \k     \f   Frames
--------------------------------------------------------------------------
  1  \w     -3.00  24.00   1.00    5.20    --  -17.43 -99.00 -90.00   27
  2  \w      1.00  88.00   1.00    5.20    --   19.62  57.00  60.00   87
  3  \w     -6.00  91.00   1.00    5.20    --   19.62  37.00-150.00   97
;
_diffrn_measurement_device 'four-circle diffractometer'
_diffrn_measurement_device_type 'Xcalibur, Eos, Gemini'
_diffrn_measurement_method '\w scans'
_diffrn_orient_matrix_type 'CrysAlisPro convention (1999,Acta A55,543-557)'
_diffrn_orient_matrix_UB_11 -0.0053185000
_diffrn_orient_matrix_UB_12 -0.0309597000
_diffrn_orient_matrix_UB_13 0.0441701000
_diffrn_orient_matrix_UB_21 -0.0506750000
_diffrn_orient_matrix_UB_22 0.0178410000
_diffrn_orient_matrix_UB_23 -0.0043341000
_diffrn_orient_matrix_UB_31 -0.0218746000
_diffrn_orient_matrix_UB_32 -0.0337810000
_diffrn_orient_matrix_UB_33 -0.0427522000
_diffrn_radiation_monochromator graphite
_diffrn_radiation_probe x-ray
_diffrn_radiation_type MoK\a
_diffrn_radiation_wavelength 0.71073
_diffrn_reflns_av_R_equivalents 0.0624
_diffrn_reflns_av_unetI/netI 0.1255
_diffrn_reflns_Laue_measured_fraction_full 0.996
_diffrn_reflns_Laue_measured_fraction_max 0.995
_diffrn_reflns_limit_h_max 16
_diffrn_reflns_limit_h_min -11
_diffrn_reflns_limit_k_max 18
_diffrn_reflns_limit_k_min -15
_diffrn_reflns_limit_l_max 14
_diffrn_reflns_limit_l_min -12
_diffrn_reflns_number 8546
_diffrn_reflns_point_group_measured_fraction_full 0.996
_diffrn_reflns_point_group_measured_fraction_max 0.995
_diffrn_reflns_theta_full 26.000
_diffrn_reflns_theta_max 26.368
_diffrn_reflns_theta_min 3.030
_diffrn_source 'fine-focus sealed X-ray tube'
_diffrn_source_type 'Enhance (Mo) X-ray Source'
_exptl_absorpt_coefficient_mu 0.456
_exptl_absorpt_correction_T_max 1.00000
_exptl_absorpt_correction_T_min 0.94484
_exptl_absorpt_correction_type multi-scan
_exptl_absorpt_process_details
;
CrysAlisPro 1.171.38.43 (Rigaku Oxford Diffraction, 2015)
Empirical absorption correction using spherical harmonics,
 implemented in SCALE3 ABSPACK scaling algorithm.
;
_exptl_crystal_colour colourless
_exptl_crystal_colour_primary colourless
_exptl_crystal_density_diffrn 1.523
_exptl_crystal_description block
_exptl_crystal_F_000 1032
_exptl_crystal_size_max 0.25
_exptl_crystal_size_mid 0.21
_exptl_crystal_size_min 0.12
_refine_diff_density_max 0.253
_refine_diff_density_min -0.247
_refine_diff_density_rms 0.051
_refine_ls_extinction_method none
_refine_ls_goodness_of_fit_ref 1.047
_refine_ls_hydrogen_treatment constr
_refine_ls_matrix_type full
_refine_ls_number_parameters 298
_refine_ls_number_reflns 4473
_refine_ls_number_restraints 0
_refine_ls_restrained_S_all 1.047
_refine_ls_R_factor_all 0.1887
_refine_ls_R_factor_gt 0.0827
_refine_ls_shift/su_max 0.001
_refine_ls_shift/su_mean 0.000
_refine_ls_structure_factor_coef Fsqd
_refine_ls_weighting_details 'w=1/[\s^2^(Fo^2^)+(0.0264P)^2^] where P=(Fo^2^+2Fc^2^)/3'
_refine_ls_weighting_scheme calc
_refine_ls_wR_factor_gt 0.1007
_refine_ls_wR_factor_ref 0.1303
_reflns_Friedel_coverage 0.000
_reflns_number_gt 2122
_reflns_number_total 4473
_reflns_threshold_expression 'I > 2\s(I)'
_cod_data_source_file ao1c01466_si_001.cif
_cod_data_source_block im-47
_cod_original_cell_volume 2205.2(5)
_cod_database_code 4518750
_shelx_shelxl_version_number 2016/4
_chemical_oxdiff_formula C24H15Cl3O6
_shelx_space_group_comment
;
The symmetry employed for this shelxl refinement is uniquely defined
by the following loop, which should always be used as a source of
symmetry information in preference to the above space-group names.
They are only intended as comments.
;
_reflns_odcompleteness_completeness 99.21
_reflns_odcompleteness_iscentric 1
_reflns_odcompleteness_theta 26.32
_olex2_refinement_description
;
1. Fixed Uiso
 At 1.2 times of:
  All C(H) groups
2.a Ternary CH refined with riding coordinates:
 C8(H8), C16(H16), C17(H17)
2.b Aromatic/amide H refined with riding coordinates:
 C15(H15), C24(H24), C4(H4), C11(H11), C1(H1), C14(H14), C5(H5), C12(H12),
 C20(H20), C2(H2), C21(H21), C23(H23)
;
_olex2_submission_special_instructions 'No special instructions were received'
_oxdiff_exptl_absorpt_empirical_details
;
Empirical correction (ABSPACK) includes:
- Absorption correction using spherical harmonics
- Frame scaling
;
_oxdiff_exptl_absorpt_empirical_full_max 1.063
_oxdiff_exptl_absorpt_empirical_full_min 0.939

loop_
_space_group_symop_operation_xyz
'x, y, z'
'-x, y+1/2, -z+1/2'
'-x, -y, -z'
'x, -y-1/2, z-1/2'

loop_
_atom_site_label
_atom_site_type_symbol
_atom_site_fract_x
_atom_site_fract_y
_atom_site_fract_z
_atom_site_U_iso_or_equiv
_atom_site_adp_type
_atom_site_occupancy
_atom_site_site_symmetry_order
_atom_site_calc_flag
_atom_site_refinement_flags_posn
_atom_site_refinement_flags_adp
_atom_site_refinement_flags_occupancy
_atom_site_disorder_assembly
_atom_site_disorder_group
Cl3 Cl 0.87700(12) -0.11102(8) 0.50431(11) 0.0706(4) Uani 1 1 d . . . . .
Cl1 Cl 0.50730(13) 0.74544(10) -0.16433(10) 0.0874(5) Uani 1 1 d . . . . .
Cl2 Cl 0.88128(14) 0.81688(10) 0.81509(11) 0.0909(6) Uani 1 1 d . . . . .
O4 O 0.7492(3) 0.3517(2) 0.5417(2) 0.0526(9) Uani 1 1 d . . . . .
O2 O 0.6838(3) 0.53910(19) 0.3717(2) 0.0572(10) Uani 1 1 d . . . . .
O5 O 0.8343(3) 0.4560(2) 0.4559(2) 0.0559(10) Uani 1 1 d . . . . .
O6 O 0.8124(3) 0.3211(2) 0.2961(2) 0.0682(11) Uani 1 1 d . . . . .
O1 O 0.4353(3) 0.4985(3) 0.2787(3) 0.0794(12) Uani 1 1 d . . . . .
O3 O 0.5998(3) 0.4133(2) 0.4133(3) 0.0782(13) Uani 1 1 d . . . . .
C19 C 0.5182(4) 0.5677(3) 0.1470(3) 0.0380(12) Uani 1 1 d . . . . .
C10 C 0.8391(3) 0.1935(3) 0.4254(3) 0.0373(11) Uani 1 1 d . . . . .
C9 C 0.8273(4) 0.2931(3) 0.3946(3) 0.0432(12) Uani 1 1 d . . . . .
C8 C 0.8348(4) 0.3641(3) 0.4944(3) 0.0471(13) Uani 1 1 d . . . . .
H8 H 0.899632 0.353045 0.555378 0.057 Uiso 1 1 calc R . . . .
C13 C 0.8624(4) 0.0066(3) 0.4742(4) 0.0472(13) Uani 1 1 d . . . . .
C15 C 0.8544(4) 0.1613(3) 0.5383(3) 0.0451(13) Uani 1 1 d . . . . .
H15 H 0.857143 0.203256 0.598135 0.054 Uiso 1 1 calc R . . . .
C6 C 0.7837(4) 0.5820(3) 0.5612(3) 0.0407(12) Uani 1 1 d . . . . .
C7 C 0.7483(4) 0.5041(3) 0.4768(3) 0.0438(13) Uani 1 1 d . . . . .
C24 C 0.6043(4) 0.5744(3) 0.1043(3) 0.0478(13) Uani 1 1 d . . . . .
H24 H 0.664991 0.542125 0.140071 0.057 Uiso 1 1 calc R . . . .
C3 C 0.8437(5) 0.7254(3) 0.7179(3) 0.0532(14) Uani 1 1 d . . . . .
C4 C 0.9186(4) 0.6787(3) 0.6808(3) 0.0543(14) Uani 1 1 d . . . . .
H4 H 0.988633 0.695317 0.707348 0.065 Uiso 1 1 calc R . . . .
C16 C 0.6815(4) 0.4281(3) 0.5109(3) 0.0459(13) Uani 1 1 d . . . . .
H16 H 0.655658 0.447909 0.576574 0.055 Uiso 1 1 calc R . . . .
C11 C 0.8354(4) 0.1294(3) 0.3383(3) 0.0494(13) Uani 1 1 d . . . . .
H11 H 0.825194 0.149852 0.262307 0.059 Uiso 1 1 calc R . . . .
C1 C 0.7108(4) 0.6309(3) 0.6005(3) 0.0517(14) Uani 1 1 d . . . . .
H1 H 0.640350 0.616077 0.572707 0.062 Uiso 1 1 calc R . . . .
C18 C 0.5150(5) 0.5101(3) 0.2495(4) 0.0490(14) Uani 1 1 d . . . . .
C14 C 0.8657(4) 0.0680(3) 0.5627(3) 0.0505(13) Uani 1 1 d . . . . .
H14 H 0.875332 0.046814 0.638399 0.061 Uiso 1 1 calc R . . . .
C5 C 0.8880(4) 0.6068(3) 0.6034(3) 0.0471(13) Uani 1 1 d . . . . .
H5 H 0.938479 0.574083 0.578785 0.057 Uiso 1 1 calc R . . . .
C12 C 0.8464(4) 0.0366(3) 0.3617(4) 0.0551(14) Uani 1 1 d . . . . .
H12 H 0.843091 -0.005774 0.302080 0.066 Uiso 1 1 calc R . . . .
C20 C 0.4289(4) 0.6163(3) 0.0912(4) 0.0548(13) Uani 1 1 d . . . . .
H20 H 0.369814 0.611757 0.118521 0.066 Uiso 1 1 calc R . . . .
C22 C 0.5114(5) 0.6766(3) -0.0445(4) 0.0514(14) Uani 1 1 d . . . . .
C17 C 0.6168(4) 0.4651(3) 0.3198(3) 0.0533(14) Uani 1 1 d . . . . .
H17 H 0.648402 0.426964 0.270395 0.064 Uiso 1 1 calc R . . . .
C2 C 0.7411(4) 0.7021(3) 0.6809(4) 0.0571(14) Uani 1 1 d . . . . .
H2 H 0.691709 0.733235 0.709093 0.069 Uiso 1 1 calc R . . . .
C21 C 0.4259(4) 0.6709(3) -0.0034(4) 0.0588(15) Uani 1 1 d . . . . .
H21 H 0.365685 0.703887 -0.039170 0.071 Uiso 1 1 calc R . . . .
C23 C 0.6006(4) 0.6292(3) 0.0080(4) 0.0573(14) Uani 1 1 d . . . . .
H23 H 0.658886 0.633642 -0.020807 0.069 Uiso 1 1 calc R . . . .

loop_
_atom_site_aniso_label
_atom_site_aniso_U_11
_atom_site_aniso_U_22
_atom_site_aniso_U_33
_atom_site_aniso_U_23
_atom_site_aniso_U_13
_atom_site_aniso_U_12
Cl3 0.0616(11) 0.0529(8) 0.0987(9) 0.0018(7) 0.0239(8) 0.0001(8)
Cl1 0.1053(15) 0.0832(10) 0.0732(9) 0.0281(7) 0.0232(8) -0.0062(10)
Cl2 0.1045(16) 0.0843(10) 0.0761(9) -0.0332(8) 0.0111(8) -0.0079(10)
O4 0.066(3) 0.049(2) 0.0529(17) 0.0048(15) 0.0338(18) 0.003(2)
O2 0.064(3) 0.056(2) 0.0407(17) 0.0116(15) -0.0041(16) -0.0186(19)
O5 0.065(3) 0.050(2) 0.0616(19) -0.0048(16) 0.0312(18) -0.007(2)
O6 0.098(3) 0.073(2) 0.0392(18) 0.0115(16) 0.0297(17) 0.017(2)
O1 0.066(3) 0.104(3) 0.075(2) 0.0251(19) 0.031(2) -0.001(3)
O3 0.084(3) 0.081(2) 0.0525(19) 0.0239(18) -0.0099(19) -0.041(2)
C19 0.035(3) 0.040(3) 0.036(2) -0.005(2) 0.005(2) 0.000(3)
C10 0.037(3) 0.048(3) 0.028(2) -0.005(2) 0.0091(19) -0.001(2)
C9 0.031(3) 0.066(3) 0.036(2) 0.003(2) 0.014(2) 0.004(3)
C8 0.048(4) 0.054(3) 0.040(2) 0.002(2) 0.013(2) -0.007(3)
C13 0.039(4) 0.048(3) 0.056(3) -0.002(2) 0.015(2) -0.003(3)
C15 0.048(4) 0.052(3) 0.034(2) -0.005(2) 0.009(2) 0.002(3)
C6 0.043(4) 0.050(3) 0.028(2) 0.007(2) 0.008(2) -0.001(3)
C7 0.045(4) 0.051(3) 0.037(2) 0.007(2) 0.014(2) -0.005(3)
C24 0.029(3) 0.058(3) 0.054(3) -0.003(2) 0.006(2) 0.003(3)
C3 0.056(4) 0.057(3) 0.046(3) 0.002(2) 0.012(3) -0.001(3)
C4 0.036(4) 0.072(4) 0.048(3) -0.008(3) 0.001(2) -0.017(3)
C16 0.048(4) 0.045(3) 0.044(3) 0.005(2) 0.011(2) -0.005(3)
C11 0.051(4) 0.067(3) 0.033(2) -0.004(2) 0.017(2) 0.002(3)
C1 0.037(4) 0.057(3) 0.054(3) 0.002(2) -0.001(3) -0.010(3)
C18 0.052(4) 0.047(3) 0.045(3) -0.007(2) 0.009(3) -0.013(3)
C14 0.048(4) 0.064(3) 0.040(3) 0.006(2) 0.012(2) 0.002(3)
C5 0.040(4) 0.063(3) 0.040(2) 0.001(2) 0.012(2) -0.003(3)
C12 0.056(4) 0.061(3) 0.048(3) -0.022(2) 0.013(2) -0.003(3)
C20 0.044(4) 0.060(3) 0.067(3) 0.002(3) 0.025(3) 0.004(3)
C22 0.062(4) 0.046(3) 0.043(3) 0.001(2) 0.008(3) -0.002(3)
C17 0.054(4) 0.052(3) 0.045(3) 0.001(2) -0.003(2) -0.018(3)
C2 0.054(4) 0.059(3) 0.059(3) 0.003(3) 0.017(3) 0.009(3)
C21 0.050(4) 0.056(3) 0.071(3) 0.010(3) 0.016(3) 0.016(3)
C23 0.049(4) 0.072(3) 0.055(3) 0.005(3) 0.021(3) -0.005(3)

loop_
_atom_type_symbol
_atom_type_description
_atom_type_scat_dispersion_real
_atom_type_scat_dispersion_imag
_atom_type_scat_source
C C 0.0033 0.0016 'International Tables Vol C Tables 4.2.6.8 and 6.1.1.4'
H H 0.0000 0.0000 'International Tables Vol C Tables 4.2.6.8 and 6.1.1.4'
Cl Cl 0.1484 0.1585 'International Tables Vol C Tables 4.2.6.8 and 6.1.1.4'
O O 0.0106 0.0060 'International Tables Vol C Tables 4.2.6.8 and 6.1.1.4'

loop_
_geom_angle_atom_site_label_1
_geom_angle_atom_site_label_2
_geom_angle_atom_site_label_3
_geom_angle
_geom_angle_site_symmetry_1
_geom_angle_site_symmetry_3
_geom_angle_publ_flag
C16 O4 C8 108.8(3) . . ?
C7 O2 C17 106.2(3) . . ?
C8 O5 C7 109.7(3) . . ?
C16 O3 C17 109.3(3) . . ?
C24 C19 C18 123.7(5) . . ?
C24 C19 C20 118.4(4) . . ?
C20 C19 C18 117.9(5) . . ?
C15 C10 C9 122.9(4) . . ?
C11 C10 C9 118.8(3) . . ?
C11 C10 C15 118.2(4) . . ?
O6 C9 C10 123.0(4) . . ?
O6 C9 C8 119.1(4) . . ?
C10 C9 C8 117.9(3) . . ?
O4 C8 C9 109.4(4) . . ?
O4 C8 H8 108.9 . . ?
O5 C8 O4 108.6(4) . . ?
O5 C8 C9 112.1(3) . . ?
O5 C8 H8 108.9 . . ?
C9 C8 H8 108.9 . . ?
C14 C13 Cl3 119.5(3) . . ?
C14 C13 C12 121.1(4) . . ?
C12 C13 Cl3 119.3(4) . . ?
C10 C15 H15 119.6 . . ?
C14 C15 C10 120.8(4) . . ?
C14 C15 H15 119.6 . . ?
C1 C6 C7 119.4(5) . . ?
C1 C6 C5 117.9(4) . . ?
C5 C6 C7 122.6(5) . . ?
O2 C7 O5 110.1(3) . . ?
O2 C7 C6 109.6(4) . . ?
O2 C7 C16 103.7(4) . . ?
O5 C7 C6 111.4(4) . . ?
O5 C7 C16 104.4(4) . . ?
C6 C7 C16 117.1(4) . . ?
C19 C24 H24 119.9 . . ?
C19 C24 C23 120.1(5) . . ?
C23 C24 H24 119.9 . . ?
C4 C3 Cl2 119.1(4) . . ?
C2 C3 Cl2 119.2(5) . . ?
C2 C3 C4 121.7(5) . . ?
C3 C4 H4 120.7 . . ?
C3 C4 C5 118.7(5) . . ?
C5 C4 H4 120.7 . . ?
O4 C16 C7 104.7(4) . . ?
O4 C16 H16 110.9 . . ?
O3 C16 O4 113.7(4) . . ?
O3 C16 C7 105.4(3) . . ?
O3 C16 H16 110.9 . . ?
C7 C16 H16 110.9 . . ?
C10 C11 H11 119.3 . . ?
C12 C11 C10 121.4(4) . . ?
C12 C11 H11 119.3 . . ?
C6 C1 H1 119.5 . . ?
C6 C1 C2 121.0(5) . . ?
C2 C1 H1 119.5 . . ?
O1 C18 C19 122.2(5) . . ?
O1 C18 C17 119.6(4) . . ?
C19 C18 C17 118.1(5) . . ?
C13 C14 C15 119.2(4) . . ?
C13 C14 H14 120.4 . . ?
C15 C14 H14 120.4 . . ?
C6 C5 H5 119.2 . . ?
C4 C5 C6 121.6(5) . . ?
C4 C5 H5 119.2 . . ?
C13 C12 H12 120.4 . . ?
C11 C12 C13 119.2(4) . . ?
C11 C12 H12 120.4 . . ?
C19 C20 H20 119.4 . . ?
C21 C20 C19 121.3(5) . . ?
C21 C20 H20 119.4 . . ?
C21 C22 Cl1 119.4(4) . . ?
C21 C22 C23 120.7(5) . . ?
C23 C22 Cl1 119.8(5) . . ?
O2 C17 C18 106.1(4) . . ?
O2 C17 H17 111.4 . . ?
O3 C17 O2 105.5(3) . . ?
O3 C17 C18 110.6(4) . . ?
O3 C17 H17 111.4 . . ?
C18 C17 H17 111.4 . . ?
C3 C2 C1 119.1(5) . . ?
C3 C2 H2 120.4 . . ?
C1 C2 H2 120.4 . . ?
C20 C21 H21 120.2 . . ?
C22 C21 C20 119.5(5) . . ?
C22 C21 H21 120.2 . . ?
C24 C23 H23 120.0 . . ?
C22 C23 C24 119.9(5) . . ?
C22 C23 H23 120.0 . . ?

loop_
_geom_bond_atom_site_label_1
_geom_bond_atom_site_label_2
_geom_bond_distance
_geom_bond_site_symmetry_2
_geom_bond_publ_flag
Cl3 C13 1.734(4) . ?
Cl1 C22 1.731(4) . ?
Cl2 C3 1.739(5) . ?
O4 C8 1.411(5) . ?
O4 C16 1.407(5) . ?
O2 C7 1.410(4) . ?
O2 C17 1.421(5) . ?
O5 C8 1.403(5) . ?
O5 C7 1.414(5) . ?
O6 C9 1.209(4) . ?
O1 C18 1.213(6) . ?
O3 C16 1.379(5) . ?
O3 C17 1.412(5) . ?
C19 C24 1.376(6) . ?
C19 C18 1.490(6) . ?
C19 C20 1.384(6) . ?
C10 C9 1.481(5) . ?
C10 C15 1.390(5) . ?
C10 C11 1.383(5) . ?
C9 C8 1.555(5) . ?
C8 H8 0.9800 . ?
C13 C14 1.372(5) . ?
C13 C12 1.373(5) . ?
C15 H15 0.9300 . ?
C15 C14 1.376(5) . ?
C6 C7 1.499(6) . ?
C6 C1 1.379(6) . ?
C6 C5 1.388(6) . ?
C7 C16 1.534(6) . ?
C24 H24 0.9300 . ?
C24 C23 1.386(5) . ?
C3 C4 1.371(6) . ?
C3 C2 1.357(6) . ?
C4 H4 0.9300 . ?
C4 C5 1.376(5) . ?
C16 H16 0.9800 . ?
C11 H11 0.9300 . ?
C11 C12 1.368(5) . ?
C1 H1 0.9300 . ?
C1 C2 1.390(6) . ?
C18 C17 1.531(6) . ?
C14 H14 0.9300 . ?
C5 H5 0.9300 . ?
C12 H12 0.9300 . ?
C20 H20 0.9300 . ?
C20 C21 1.370(5) . ?
C22 C21 1.356(6) . ?
C22 C23 1.366(6) . ?
C17 H17 0.9800 . ?
C2 H2 0.9300 . ?
C21 H21 0.9300 . ?
C23 H23 0.9300 . ?

loop_
_geom_torsion_atom_site_label_1
_geom_torsion_atom_site_label_2
_geom_torsion_atom_site_label_3
_geom_torsion_atom_site_label_4
_geom_torsion
_geom_torsion_site_symmetry_1
_geom_torsion_site_symmetry_2
_geom_torsion_site_symmetry_3
_geom_torsion_site_symmetry_4
_geom_torsion_publ_flag
Cl3 C13 C14 C15 179.8(4) . . . . ?
Cl3 C13 C12 C11 -179.7(4) . . . . ?
Cl1 C22 C21 C20 179.8(3) . . . . ?
Cl1 C22 C23 C24 179.7(3) . . . . ?
Cl2 C3 C4 C5 -179.7(3) . . . . ?
Cl2 C3 C2 C1 178.0(3) . . . . ?
O2 C7 C16 O4 133.4(3) . . . . ?
O2 C7 C16 O3 13.2(5) . . . . ?
O5 C7 C16 O4 18.0(4) . . . . ?
O5 C7 C16 O3 -102.2(4) . . . . ?
O6 C9 C8 O4 113.7(5) . . . . ?
O6 C9 C8 O5 -6.8(6) . . . . ?
O1 C18 C17 O2 -113.5(5) . . . . ?
O1 C18 C17 O3 0.5(6) . . . . ?
C19 C24 C23 C22 0.0(7) . . . . ?
C19 C18 C17 O2 66.1(5) . . . . ?
C19 C18 C17 O3 180.0(3) . . . . ?
C19 C20 C21 C22 1.0(7) . . . . ?
C10 C9 C8 O4 -66.3(5) . . . . ?
C10 C9 C8 O5 173.2(4) . . . . ?
C10 C15 C14 C13 0.5(7) . . . . ?
C10 C11 C12 C13 -0.6(8) . . . . ?
C9 C10 C15 C14 -179.6(5) . . . . ?
C9 C10 C11 C12 179.6(5) . . . . ?
C8 O4 C16 O3 95.8(4) . . . . ?
C8 O4 C16 C7 -18.8(4) . . . . ?
C8 O5 C7 O2 -121.6(3) . . . . ?
C8 O5 C7 C6 116.5(4) . . . . ?
C8 O5 C7 C16 -10.8(4) . . . . ?
C15 C10 C9 O6 -178.8(4) . . . . ?
C15 C10 C9 C8 1.2(7) . . . . ?
C15 C10 C11 C12 0.0(7) . . . . ?
C6 C7 C16 O4 -105.7(4) . . . . ?
C6 C7 C16 O3 134.1(4) . . . . ?
C6 C1 C2 C3 2.3(6) . . . . ?
C7 O2 C17 O3 32.5(5) . . . . ?
C7 O2 C17 C18 150.0(4) . . . . ?
C7 O5 C8 O4 -0.3(4) . . . . ?
C7 O5 C8 C9 120.6(4) . . . . ?
C7 C6 C1 C2 178.4(3) . . . . ?
C7 C6 C5 C4 179.9(4) . . . . ?
C24 C19 C18 O1 -172.9(5) . . . . ?
C24 C19 C18 C17 7.5(6) . . . . ?
C24 C19 C20 C21 -0.9(6) . . . . ?
C3 C4 C5 C6 1.1(6) . . . . ?
C4 C3 C2 C1 -2.2(7) . . . . ?
C16 O4 C8 O5 12.7(4) . . . . ?
C16 O4 C8 C9 -109.9(4) . . . . ?
C16 O3 C17 O2 -24.0(5) . . . . ?
C16 O3 C17 C18 -138.3(4) . . . . ?
C11 C10 C9 O6 1.6(7) . . . . ?
C11 C10 C9 C8 -178.4(4) . . . . ?
C11 C10 C15 C14 0.0(7) . . . . ?
C1 C6 C7 O2 64.0(5) . . . . ?
C1 C6 C7 O5 -173.8(3) . . . . ?
C1 C6 C7 C16 -53.7(6) . . . . ?
C1 C6 C5 C4 -0.9(6) . . . . ?
C18 C19 C24 C23 179.6(4) . . . . ?
C18 C19 C20 C21 179.8(4) . . . . ?
C14 C13 C12 C11 1.2(8) . . . . ?
C5 C6 C7 O2 -116.9(4) . . . . ?
C5 C6 C7 O5 5.3(5) . . . . ?
C5 C6 C7 C16 125.4(5) . . . . ?
C5 C6 C1 C2 -0.8(6) . . . . ?
C12 C13 C14 C15 -1.1(7) . . . . ?
C20 C19 C24 C23 0.3(6) . . . . ?
C20 C19 C18 O1 6.3(6) . . . . ?
C20 C19 C18 C17 -173.2(4) . . . . ?
C17 O2 C7 O5 83.5(4) . . . . ?
C17 O2 C7 C6 -153.5(4) . . . . ?
C17 O2 C7 C16 -27.7(5) . . . . ?
C17 O3 C16 O4 -107.6(4) . . . . ?
C17 O3 C16 C7 6.6(5) . . . . ?
C2 C3 C4 C5 0.5(7) . . . . ?
C21 C22 C23 C24 0.1(7) . . . . ?
C23 C22 C21 C20 -0.6(7) . . . . ?
